data_7244588
loop_
_publ_author_name
'Parisi, Emmanuele'
'CARELLA, Antonio'
'Borbone, Fabio'
'Gentile, Francesco Silvio'
'Centore, Roberto'
'Chiarella, Fabio'

_publ_section_title
;
 Effect of chalcogen bond on the packing and coordination geometry in
 hybrid organic-inorganic Cu(II) networks.
;
_journal_name_full CrystEngComm
_journal_paper_doi 10.1039/D2CE00069E
_journal_year 2022
_chemical_formula_moiety 'C6 H4 Cl2 Cu N2 Se'
_chemical_formula_sum 'C6 H4 Cl2 Cu N2 Se'
_chemical_formula_weight 317.51
_space_group_crystal_system monoclinic
_space_group_IT_number 11
_space_group_name_Hall '-P 2yb'
_space_group_name_H-M_alt 'P 1 21/m 1'
_atom_sites_solution_hydrogens geom
_atom_sites_solution_primary direct
_atom_sites_solution_secondary difmap
_audit_creation_method SHELXL-2016/6
_audit_update_record
;
2022-01-10 deposited with the CCDC.	2022-03-09 downloaded from the CCDC.
;
_cell_angle_alpha 90
_cell_angle_beta 98.51(2)
_cell_angle_gamma 90
_cell_formula_units_Z 2
_cell_length_a 3.6770(15)
_cell_length_b 12.682(3)
_cell_length_c 8.707(2)
_cell_measurement_reflns_used 254
_cell_measurement_temperature 293(2)
_cell_measurement_theta_max 26.753
_cell_measurement_theta_min 2.854
_cell_volume 401.6(2)
_computing_cell_refinement
;
Dirax/lsq (Duisenberg <i>et al.</i>, 2000)
;
_computing_data_collection '<i>Collect</i> (Nonius, 1999)'
_computing_data_reduction
;
EvalCCD (Duisenberg <i>et al.</i>, 2003)
;
_computing_molecular_graphics
;
Ortep-3 for Windows (Farrugia, 2012) and 
Mercury (Macrae <i>et al.</i>, 2006)
;
_computing_publication_material 'WinGX (Farrugia, 2012)'
_computing_structure_refinement 'SHELXL-2016/6 (Sheldrick, 2015)'
_computing_structure_solution
;
SIR97 (Altomare <i>et al.</i>, 1999)
;
_diffrn_ambient_temperature 293(2)
_diffrn_detector 'CCD plate'
_diffrn_detector_area_resol_mean 9
_diffrn_detector_type
;
Bruker-Nonius 95mm CCD camera on \k-goniostat
;
_diffrn_measured_fraction_theta_full 0.993
_diffrn_measured_fraction_theta_max 0.754
_diffrn_measurement_device 'four-circle diffractometer'
_diffrn_measurement_device_type 'Bruker-Nonius KappaCCD'
_diffrn_measurement_method
;
CCD rotation images, thick slices
;
_diffrn_radiation_monochromator graphite
_diffrn_radiation_probe x-ray
_diffrn_radiation_source 'normal-focus sealed tube'
_diffrn_radiation_type MoK\a
_diffrn_radiation_wavelength 0.71073
_diffrn_reflns_av_R_equivalents 0.0894
_diffrn_reflns_av_unetI/netI 0.0708
_diffrn_reflns_Laue_measured_fraction_full 0.993
_diffrn_reflns_Laue_measured_fraction_max 0.754
_diffrn_reflns_limit_h_max 4
_diffrn_reflns_limit_h_min -4
_diffrn_reflns_limit_k_max 15
_diffrn_reflns_limit_k_min -14
_diffrn_reflns_limit_l_max 9
_diffrn_reflns_limit_l_min -10
_diffrn_reflns_number 3141
_diffrn_reflns_point_group_measured_fraction_full 0.993
_diffrn_reflns_point_group_measured_fraction_max 0.754
_diffrn_reflns_theta_full 25.242
_diffrn_reflns_theta_max 25.258
_diffrn_reflns_theta_min 2.859
_exptl_absorpt_coefficient_mu 7.848
_exptl_absorpt_correction_T_max 0.374
_exptl_absorpt_correction_T_min 0.258
_exptl_absorpt_correction_type multi-scan
_exptl_absorpt_process_details
;
 <i>SADABS</i> (Bruker, 2001)
;
_exptl_crystal_colour GREEN
_exptl_crystal_density_diffrn 2.626
_exptl_crystal_description PLATE
_exptl_crystal_F_000 302
_exptl_crystal_recrystallization_method 'Re-crystallisation from solvent: ethanol/chloroform'
_exptl_crystal_size_max 0.250
_exptl_crystal_size_mid 0.150
_exptl_crystal_size_min 0.150
_refine_diff_density_max 2.626
_refine_diff_density_min -0.819
_refine_diff_density_rms 0.252
_refine_ls_extinction_method none
_refine_ls_goodness_of_fit_ref 1.052
_refine_ls_hydrogen_treatment constr
_refine_ls_matrix_type full
_refine_ls_number_parameters 59
_refine_ls_number_reflns 758
_refine_ls_number_restraints 0
_refine_ls_restrained_S_all 1.052
_refine_ls_R_factor_all 0.0870
_refine_ls_R_factor_gt 0.0570
_refine_ls_shift/su_max 0.001
_refine_ls_shift/su_mean 0.000
_refine_ls_structure_factor_coef Fsqd
_refine_ls_weighting_details 'w=1/[\s^2^(Fo^2^)+(0.0871P)^2^] where P=(Fo^2^+2Fc^2^)/3'
_refine_ls_weighting_scheme calc
_refine_ls_wR_factor_gt 0.1333
_refine_ls_wR_factor_ref 0.1470
_reflns_Friedel_coverage 0.000
_reflns_number_gt 553
_reflns_number_total 758
_reflns_threshold_expression 'I > 2\s(I)'
_cod_data_source_file d2ce00069e2.cif
_cod_data_source_block shelx_CCDC1
_cod_original_sg_symbol_H-M 'P 21/m'
_cod_database_code 7244588
_shelx_shelxl_version_number 2016/6
_shelx_space_group_comment
;
The symmetry employed for this shelxl refinement is uniquely defined
by the following loop, which should always be used as a source of
symmetry information in preference to the above space-group names.
They are only intended as comments.
;
_shelx_estimated_absorpt_t_min 0.244
_shelx_estimated_absorpt_t_max 0.386

loop_
_space_group_symop_operation_xyz
'x, y, z'
'-x, y+1/2, -z'
'-x, -y, -z'
'x, -y-1/2, z'

loop_
_atom_site_label
_atom_site_type_symbol
_atom_site_fract_x
_atom_site_fract_y
_atom_site_fract_z
_atom_site_U_iso_or_equiv
_atom_site_adp_type
_atom_site_occupancy
_atom_site_site_symmetry_order
_atom_site_calc_flag
_atom_site_refinement_flags_posn
_atom_site_refinement_flags_adp
_atom_site_refinement_flags_occupancy
_atom_site_disorder_assembly
_atom_site_disorder_group
C1 C 0.529(2) 0.1939(7) 0.2204(10) 0.0183(19) Uani 1 1 d . . . . .
C2 C 0.481(2) 0.1388(7) 0.3583(12) 0.022(2) Uani 1 1 d . . . . .
H2 H 0.486698 0.065456 0.361126 0.027 Uiso 1 1 calc R U . . .
C3 C 0.428(3) 0.1944(9) 0.4844(11) 0.030(2) Uani 1 1 d . . . . .
H3 H 0.390656 0.158695 0.574001 0.036 Uiso 1 1 calc R U . . .
N1 N 0.571(2) 0.1502(6) 0.0850(8) 0.0176(17) Uani 1 1 d . . . . .
Se1 Se 0.6423(4) 0.250000 -0.05165(15) 0.0212(4) Uani 1 2 d S T P . .
Cu1 Cu 0.500000 0.000000 0.000000 0.0182(5) Uani 1 2 d S . P . .
Cl1 Cl 0.0402(6) 0.05810(17) -0.1848(3) 0.0218(6) Uani 1 1 d . . . . .

loop_
_atom_site_aniso_label
_atom_site_aniso_U_11
_atom_site_aniso_U_22
_atom_site_aniso_U_33
_atom_site_aniso_U_23
_atom_site_aniso_U_13
_atom_site_aniso_U_12
C1 0.022(5) 0.016(4) 0.017(5) 0.001(4) 0.002(4) 0.000(4)
C2 0.020(5) 0.019(5) 0.028(6) 0.003(4) 0.004(4) -0.003(4)
C3 0.036(6) 0.037(6) 0.018(5) 0.005(4) 0.004(4) 0.000(5)
N1 0.027(4) 0.009(4) 0.016(4) 0.001(3) -0.001(3) -0.002(3)
Se1 0.0374(9) 0.0082(7) 0.0194(8) 0.000 0.0090(6) 0.000
Cu1 0.0236(9) 0.0093(8) 0.0214(10) -0.0016(6) 0.0022(7) 0.0013(6)
Cl1 0.0246(12) 0.0173(12) 0.0233(13) -0.0004(9) 0.0025(9) 0.0030(9)

loop_
_atom_type_symbol
_atom_type_description
_atom_type_scat_dispersion_real
_atom_type_scat_dispersion_imag
_atom_type_scat_source
C C 0.0033 0.0016 'International Tables Vol C Tables 4.2.6.8 and 6.1.1.4'
H H 0.0000 0.0000 'International Tables Vol C Tables 4.2.6.8 and 6.1.1.4'
N N 0.0061 0.0033 'International Tables Vol C Tables 4.2.6.8 and 6.1.1.4'
Se Se -0.0929 2.2259 'International Tables Vol C Tables 4.2.6.8 and 6.1.1.4'
Cu Cu 0.3201 1.2651 'International Tables Vol C Tables 4.2.6.8 and 6.1.1.4'
Cl Cl 0.1484 0.1585 'International Tables Vol C Tables 4.2.6.8 and 6.1.1.4'

loop_
_geom_angle_atom_site_label_1
_geom_angle_atom_site_label_2
_geom_angle_atom_site_label_3
_geom_angle
_geom_angle_site_symmetry_1
_geom_angle_site_symmetry_3
_geom_angle_publ_flag
N1 C1 C2 126.0(9) . . ?
N1 C1 C1 114.6(5) . 4_565 ?
C2 C1 C1 119.4(5) . 4_565 ?
C3 C2 C1 118.8(9) . . ?
C3 C2 H2 120.6 . . ?
C1 C2 H2 120.6 . . ?
C2 C3 C3 121.7(6) . 4_565 ?
C2 C3 H3 119.2 . . ?
C3 C3 H3 119.2 4_565 . ?
C1 N1 Se1 110.0(6) . . ?
C1 N1 Cu1 133.0(6) . . ?
Se1 N1 Cu1 116.3(4) . . ?
N1 Se1 N1 90.4(5) . 4_565 ?
N1 Cu1 N1 180.0(4) 3_655 . ?
N1 Cu1 Cl1 90.2(2) 3_655 . ?
N1 Cu1 Cl1 89.8(2) . . ?
N1 Cu1 Cl1 89.8(2) 3_655 3_655 ?
N1 Cu1 Cl1 90.2(2) . 3_655 ?
Cl1 Cu1 Cl1 180.0 . 3_655 ?

loop_
_geom_bond_atom_site_label_1
_geom_bond_atom_site_label_2
_geom_bond_distance
_geom_bond_site_symmetry_2
_geom_bond_publ_flag
C1 N1 1.332(11) . ?
C1 C2 1.423(13) . ?
C1 C1 1.423(18) 4_565 ?
C2 C3 1.344(14) . ?
C2 H2 0.9300 . ?
C3 C3 1.41(2) 4_565 ?
C3 H3 0.9300 . ?
N1 Se1 1.783(7) . ?
N1 Cu1 2.046(7) . ?
Cu1 Cl1 2.277(2) . ?
Cu1 Cl1 2.277(2) 3_655 ?

loop_
_geom_torsion_atom_site_label_1
_geom_torsion_atom_site_label_2
_geom_torsion_atom_site_label_3
_geom_torsion_atom_site_label_4
_geom_torsion
_geom_torsion_site_symmetry_1
_geom_torsion_site_symmetry_2
_geom_torsion_site_symmetry_3
_geom_torsion_site_symmetry_4
_geom_torsion_publ_flag
N1 C1 C2 C3 -177.4(9) . . . . ?
C1 C1 C2 C3 1.6(10) 4_565 . . . ?
C1 C2 C3 C3 -1.6(11) . . . 4_565 ?
C2 C1 N1 Se1 -177.4(7) . . . . ?
C1 C1 N1 Se1 3.6(6) 4_565 . . . ?
C2 C1 N1 Cu1 12.3(14) . . . . ?
C1 C1 N1 Cu1 -166.7(5) 4_565 . . . ?
C1 N1 Se1 N1 -4.6(8) . . . 4_565 ?
Cu1 N1 Se1 N1 167.50(12) . . . 4_565 ?
